data_2230748
loop_
_publ_author_name
'Khan, Islam Ullah'
'Mustafa, Ghulam'
'Akkurt, Mehmet'

_publ_section_title
;
 4-(4-Methoxybenzenesulfonamido)benzoic acid
;
_journal_coeditor_code IS2741
_journal_issue 7
_journal_name_full 'Acta Crystallographica Section E'
_journal_page_first o1857
_journal_paper_doi 10.1107/S1600536811025098
_journal_volume 67
_journal_year 2011
_chemical_formula_iupac 'C14 H13 N O5 S'
_chemical_formula_moiety 'C14 H13 N O5 S'
_chemical_formula_sum 'C14 H13 N O5 S'
_chemical_formula_weight 307.32
_chemical_name_systematic
;
4-(4-Methoxybenzenesulfonamido)benzoic acid
;
_space_group_IT_number 14
_symmetry_cell_setting monoclinic
_symmetry_space_group_name_Hall '-P 2ybc'
_symmetry_space_group_name_H-M 'P 1 21/c 1'
_atom_sites_solution_hydrogens geom
_atom_sites_solution_primary direct
_atom_sites_solution_secondary difmap
_cell_angle_alpha 90
_cell_angle_beta 95.153(2)
_cell_angle_gamma 90
_cell_formula_units_Z 8
_cell_length_a 8.6980(3)
_cell_length_b 21.7471(8)
_cell_length_c 14.5824(6)
_cell_measurement_reflns_used 9988
_cell_measurement_temperature 296(2)
_cell_measurement_theta_max 28.3788
_cell_measurement_theta_min 2.3510
_cell_volume 2747.20(18)
_computing_cell_refinement 'SAINT (Bruker, 2007)'
_computing_data_collection 'APEX2 (Bruker, 2007)'
_computing_data_reduction 'SAINT (Bruker, 2007)'
_computing_molecular_graphics 'ORTEP-3 for Windows (Farrugia, 1997)'
_computing_publication_material 'WinGX (Farrugia, 1999) and PLATON (Spek, 2009)'
_computing_structure_refinement 'SHELXL-97 (Sheldrick, 2008)'
_computing_structure_solution 'SIR97 (Altomare <i>et al.</i>, 1999)'
_diffrn_ambient_temperature 296(2)
_diffrn_measured_fraction_theta_full 0.988
_diffrn_measured_fraction_theta_max 0.988
_diffrn_measurement_device_type 'Bruker APEXII CCD'
_diffrn_measurement_method '\f and \w'
_diffrn_radiation_monochromator graphite
_diffrn_radiation_source 'sealed tube'
_diffrn_radiation_type MoK\a
_diffrn_radiation_wavelength 0.71073
_diffrn_reflns_av_R_equivalents 0.0184
_diffrn_reflns_av_sigmaI/netI 0.0197
_diffrn_reflns_limit_h_max 11
_diffrn_reflns_limit_h_min -11
_diffrn_reflns_limit_k_max 28
_diffrn_reflns_limit_k_min -24
_diffrn_reflns_limit_l_max 19
_diffrn_reflns_limit_l_min -14
_diffrn_reflns_number 25188
_diffrn_reflns_reduction_process
;
;
_diffrn_reflns_theta_full 28.38
_diffrn_reflns_theta_max 28.38
_diffrn_reflns_theta_min 2.79
_diffrn_standards_number 0
_exptl_absorpt_coefficient_mu 0.257
_exptl_absorpt_correction_T_max 0.931
_exptl_absorpt_correction_T_min 0.909
_exptl_absorpt_correction_type multi-scan
_exptl_absorpt_process_details '(SADABS; Bruker 2007)'
_exptl_crystal_colour 'light brown'
_exptl_crystal_density_diffrn 1.486
_exptl_crystal_density_method 'Not Measured'
_exptl_crystal_description block
_exptl_crystal_F_000 1280
_exptl_crystal_size_max 0.38
_exptl_crystal_size_mid 0.31
_exptl_crystal_size_min 0.28
_refine_diff_density_max 0.447
_refine_diff_density_min -0.304
_refine_ls_extinction_method none
_refine_ls_goodness_of_fit_ref 1.037
_refine_ls_hydrogen_treatment mixed
_refine_ls_matrix_type full
_refine_ls_number_parameters 394
_refine_ls_number_reflns 6806
_refine_ls_number_restraints 4
_refine_ls_restrained_S_all 1.037
_refine_ls_R_factor_all 0.0569
_refine_ls_R_factor_gt 0.0440
_refine_ls_shift/su_max 0.001
_refine_ls_shift/su_mean 0.000
_refine_ls_structure_factor_coef Fsqd
_refine_ls_weighting_details 'calc w=1/[\s^2^(Fo^2^)+(0.0499P)^2^+1.4970P] where P=(Fo^2^+2Fc^2^)/3'
_refine_ls_weighting_scheme calc
_refine_ls_wR_factor_gt 0.1092
_refine_ls_wR_factor_ref 0.1195
_reflns_number_gt 5475
_reflns_number_total 6806
_reflns_threshold_expression I>2\s(I)
_cod_data_source_file is2741.cif
_cod_data_source_block I
_cod_original_cell_volume 2747.21(18)
_cod_original_sg_symbol_H-M 'P 21/c'
_cod_database_code 2230748
_cod_database_fobs_code 2230748

loop_
_symmetry_equiv_pos_site_id
_symmetry_equiv_pos_as_xyz
1 x,y,z
2 -x,1/2+y,1/2-z
3 -x,-y,-z
4 x,1/2-y,1/2+z

loop_
_atom_site_aniso_label
_atom_site_aniso_U_11
_atom_site_aniso_U_22
_atom_site_aniso_U_33
_atom_site_aniso_U_12
_atom_site_aniso_U_13
_atom_site_aniso_U_23
S1 0.0310(2) 0.0358(2) 0.0574(3) 0.0010(2) -0.0046(2) -0.0053(2)
O1 0.0374(6) 0.0350(6) 0.0519(8) 0.0030(5) -0.0018(5) -0.0010(5)
O2 0.0371(7) 0.0354(7) 0.1042(13) -0.0012(6) -0.0225(8) 0.0033(8)
O3 0.0364(7) 0.0425(7) 0.0860(11) 0.0076(6) -0.0154(7) -0.0127(7)
O4 0.0517(8) 0.0546(9) 0.0638(9) -0.0061(7) 0.0110(7) 0.0009(7)
O5 0.1154(16) 0.0666(11) 0.0801(13) 0.0167(11) 0.0143(12) -0.0180(10)
N1 0.0376(8) 0.0318(7) 0.0680(11) 0.0034(6) -0.0133(7) -0.0069(7)
C1 0.0345(8) 0.0343(8) 0.0424(9) 0.0017(7) -0.0001(7) -0.0041(7)
C2 0.0330(8) 0.0352(8) 0.0358(8) 0.0011(6) -0.0003(6) -0.0031(7)
C3 0.0395(9) 0.0312(8) 0.0399(9) 0.0027(7) -0.0009(7) -0.0030(7)
C4 0.0392(9) 0.0318(8) 0.0499(10) -0.0025(7) -0.0032(7) -0.0062(7)
C5 0.0335(8) 0.0373(9) 0.0365(8) 0.0020(7) -0.0022(6) -0.0059(7)
C6 0.0423(9) 0.0312(8) 0.0500(10) 0.0009(7) -0.0052(8) 0.0028(7)
C7 0.0391(9) 0.0354(9) 0.0568(11) -0.0057(7) -0.0061(8) 0.0014(8)
C8 0.0355(8) 0.0331(8) 0.0481(10) 0.0000(7) -0.0082(7) -0.0018(7)
C9 0.0476(11) 0.0381(10) 0.0661(13) -0.0008(8) -0.0028(9) 0.0036(9)
C10 0.0500(11) 0.0632(14) 0.0565(13) 0.0019(10) 0.0026(9) 0.0046(11)
C11 0.0631(13) 0.0512(12) 0.0633(14) 0.0103(10) -0.0055(11) -0.0105(11)
C12 0.112(2) 0.0380(12) 0.0800(18) 0.0057(13) 0.0163(16) -0.0088(11)
C13 0.0842(16) 0.0351(10) 0.0653(14) 0.0013(10) 0.0117(12) 0.0018(10)
C14 0.0737(17) 0.108(2) 0.0657(17) 0.0365(17) 0.0026(13) -0.0108(16)
S2 0.0325(2) 0.0355(2) 0.0537(3) -0.0009(2) -0.0035(2) -0.0059(2)
O6 0.0353(7) 0.0463(8) 0.0725(10) 0.0065(6) -0.0051(6) 0.0095(7)
O7 0.0405(8) 0.0438(8) 0.1466(18) -0.0054(6) -0.0317(9) 0.0155(10)
O8 0.0321(6) 0.0509(8) 0.0756(10) 0.0035(6) -0.0081(6) -0.0153(7)
O9 0.0607(9) 0.0432(8) 0.0621(9) -0.0048(7) 0.0111(7) 0.0019(7)
O10 0.1012(14) 0.0737(11) 0.0574(10) 0.0305(10) 0.0240(9) 0.0128(9)
N2 0.0356(8) 0.0331(8) 0.0602(10) 0.0064(6) -0.0130(7) -0.0107(7)
C15 0.0335(8) 0.0392(9) 0.0564(11) 0.0020(7) -0.0007(8) 0.0085(8)
C16 0.0310(8) 0.0389(9) 0.0403(9) 0.0020(7) 0.0004(7) 0.0061(7)
C17 0.0392(9) 0.0365(9) 0.0489(10) 0.0081(7) -0.0027(8) -0.0012(8)
C18 0.0419(9) 0.0331(9) 0.0532(11) 0.0028(7) -0.0077(8) -0.0069(8)
C19 0.0319(8) 0.0375(9) 0.0338(8) 0.0014(6) -0.0020(6) -0.0020(7)
C20 0.0347(8) 0.0300(8) 0.0527(10) 0.0043(6) -0.0024(7) 0.0009(7)
C21 0.0345(8) 0.0345(9) 0.0583(11) -0.0032(7) -0.0043(8) 0.0023(8)
C22 0.0338(8) 0.0303(8) 0.0464(10) -0.0015(6) -0.0078(7) -0.0021(7)
C23 0.0412(9) 0.0286(8) 0.0571(11) 0.0022(7) -0.0072(8) 0.0017(8)
C24 0.0454(10) 0.0399(10) 0.0534(11) 0.0013(8) -0.0046(8) 0.0109(8)
C25 0.0498(11) 0.0488(11) 0.0490(11) 0.0076(9) -0.0020(9) 0.0021(9)
C26 0.0661(13) 0.0323(9) 0.0548(12) 0.0104(9) 0.0021(10) -0.0009(8)
C27 0.0541(11) 0.0288(8) 0.0494(11) 0.0010(7) -0.0010(8) 0.0017(7)
C28 0.110(2) 0.119(3) 0.0770(19) 0.058(2) 0.0408(18) 0.0445(19)

loop_
_atom_site_type_symbol
_atom_site_label
_atom_site_fract_x
_atom_site_fract_y
_atom_site_fract_z
_atom_site_U_iso_or_equiv
_atom_site_thermal_displace_type
_atom_site_calc_flag
_atom_site_refinement_flags
_atom_site_occupancy
_atom_site_disorder_assembly
_atom_site_disorder_group
S S1 -0.24733(5) 0.16859(2) 0.57376(4) 0.04190(10) Uani d . 1.000 . .
O O1 0.53350(14) 0.11383(6) 0.80744(9) 0.0418(4) Uani d . 1.000 . .
O O2 0.57070(16) 0.21434(6) 0.79480(13) 0.0606(5) Uani d D 1.000 . .
O O3 -0.36648(15) 0.20947(6) 0.53547(12) 0.0562(5) Uani d . 1.000 . .
O O4 -0.28249(17) 0.12512(7) 0.64187(11) 0.0564(5) Uani d . 1.000 . .
O O5 -0.0035(3) 0.02617(9) 0.27559(14) 0.0870(8) Uani d . 1.000 . .
N N1 -0.11308(18) 0.21531(7) 0.61562(13) 0.0469(5) Uani d D 1.000 . .
C C1 0.4873(2) 0.16478(8) 0.78203(12) 0.0373(5) Uani d . 1.000 . .
C C2 0.33184(19) 0.17603(8) 0.73538(12) 0.0349(5) Uani d . 1.000 . .
C C3 0.2252(2) 0.12892(8) 0.72183(12) 0.0371(5) Uani d . 1.000 . .
C C4 0.0773(2) 0.14010(8) 0.68239(13) 0.0407(5) Uani d . 1.000 . .
C C5 0.03454(19) 0.19958(8) 0.65561(12) 0.0361(5) Uani d . 1.000 . .
C C6 0.1406(2) 0.24698(8) 0.66846(13) 0.0417(5) Uani d . 1.000 . .
C C7 0.2870(2) 0.23542(9) 0.70806(14) 0.0444(6) Uani d . 1.000 . .
C C8 -0.1707(2) 0.12793(8) 0.48507(13) 0.0396(5) Uani d . 1.000 . .
C C9 -0.1128(2) 0.15868(9) 0.41275(16) 0.0511(7) Uani d . 1.000 . .
C C10 -0.0545(3) 0.12605(11) 0.34123(16) 0.0567(7) Uani d . 1.000 . .
C C11 -0.0575(3) 0.06309(11) 0.34217(17) 0.0599(8) Uani d . 1.000 . .
C C12 -0.1172(4) 0.03327(11) 0.4127(2) 0.0762(10) Uani d . 1.000 . .
C C13 -0.1732(3) 0.06474(10) 0.48410(17) 0.0612(8) Uani d . 1.000 . .
C C14 0.0691(3) 0.05350(15) 0.20391(19) 0.0827(10) Uani d . 1.000 . .
S S2 0.65408(5) 0.38949(2) 0.58411(3) 0.04100(10) Uani d . 1.000 . .
O O6 -0.15326(16) 0.40548(7) 0.37226(11) 0.0520(5) Uani d D 1.000 . .
O O7 -0.15559(17) 0.30391(7) 0.37416(16) 0.0794(7) Uani d . 1.000 . .
O O8 0.79224(15) 0.35378(7) 0.60408(11) 0.0537(5) Uani d . 1.000 . .
O O9 0.65854(17) 0.44420(7) 0.53070(11) 0.0550(5) Uani d . 1.000 . .
O O10 0.3728(2) 0.45077(9) 0.92259(12) 0.0764(7) Uani d . 1.000 . .
N N2 0.53708(18) 0.34000(7) 0.53111(12) 0.0440(5) Uani d D 1.000 . .
C C15 -0.0880(2) 0.35269(9) 0.38936(14) 0.0433(5) Uani d . 1.000 . .
C C16 0.07422(19) 0.35329(8) 0.42858(12) 0.0369(5) Uani d . 1.000 . .
C C17 0.1530(2) 0.40609(8) 0.45785(13) 0.0419(5) Uani d . 1.000 . .
C C18 0.3058(2) 0.40391(8) 0.49278(14) 0.0435(6) Uani d . 1.000 . .
C C19 0.38196(19) 0.34749(8) 0.49887(11) 0.0347(5) Uani d . 1.000 . .
C C20 0.3038(2) 0.29444(8) 0.46977(13) 0.0395(5) Uani d . 1.000 . .
C C21 0.1526(2) 0.29756(8) 0.43499(14) 0.0429(5) Uani d . 1.000 . .
C C22 0.57550(19) 0.40798(8) 0.68678(13) 0.0375(5) Uani d . 1.000 . .
C C23 0.5632(2) 0.36265(8) 0.75171(14) 0.0430(5) Uani d . 1.000 . .
C C24 0.4966(2) 0.37489(9) 0.83181(14) 0.0468(6) Uani d . 1.000 . .
C C25 0.4431(2) 0.43392(10) 0.84718(14) 0.0496(6) Uani d . 1.000 . .
C C26 0.4594(3) 0.48007(9) 0.78309(15) 0.0513(7) Uani d . 1.000 . .
C C27 0.5238(2) 0.46746(8) 0.70259(14) 0.0444(6) Uani d . 1.000 . .
C C28 0.3489(4) 0.40625(16) 0.9901(2) 0.1000(14) Uani d . 1.000 . .
H HN1 -0.129(3) 0.2526(7) 0.6033(15) 0.0500 Uiso d D 1.000 . .
H HO1 0.654(2) 0.2050(11) 0.8197(16) 0.0630 Uiso d D 1.000 . .
H H3 0.25340 0.08910 0.73950 0.0450 Uiso c R 1.000 . .
H H4 0.00680 0.10800 0.67380 0.0490 Uiso c R 1.000 . .
H H6 0.11270 0.28670 0.65020 0.0500 Uiso c R 1.000 . .
H H7 0.35730 0.26760 0.71680 0.0530 Uiso c R 1.000 . .
H H9 -0.11280 0.20140 0.41180 0.0610 Uiso c R 1.000 . .
H H10 -0.01380 0.14690 0.29320 0.0680 Uiso c R 1.000 . .
H H12 -0.12010 -0.00950 0.41260 0.0910 Uiso c R 1.000 . .
H H13 -0.21280 0.04330 0.53190 0.0730 Uiso c R 1.000 . .
H H14A -0.00400 0.07850 0.16740 0.1240 Uiso c R 1.000 . .
H H14B 0.10790 0.02210 0.16600 0.1240 Uiso c R 1.000 . .
H H14C 0.15310 0.07870 0.22920 0.1240 Uiso c R 1.000 . .
H HN2 0.571(2) 0.3049(8) 0.5344(15) 0.0490 Uiso d D 1.000 . .
H HO2 -0.245(2) 0.3998(11) 0.3583(17) 0.0610 Uiso d D 1.000 . .
H H17 0.10200 0.44370 0.45390 0.0500 Uiso c R 1.000 . .
H H18 0.35740 0.43970 0.51200 0.0520 Uiso c R 1.000 . .
H H20 0.35420 0.25670 0.47390 0.0470 Uiso c R 1.000 . .
H H21 0.10130 0.26170 0.41530 0.0520 Uiso c R 1.000 . .
H H23 0.60040 0.32340 0.74130 0.0520 Uiso c R 1.000 . .
H H24 0.48740 0.34410 0.87520 0.0560 Uiso c R 1.000 . .
H H26 0.42660 0.51980 0.79470 0.0620 Uiso c R 1.000 . .
H H27 0.53290 0.49820 0.65910 0.0530 Uiso c R 1.000 . .
H H28A 0.28250 0.37450 0.96350 0.1500 Uiso c R 1.000 . .
H H28B 0.30170 0.42530 1.04000 0.1500 Uiso c R 1.000 . .
H H28C 0.44620 0.38870 1.01290 0.1500 Uiso c R 1.000 . .

loop_
_atom_type_symbol
_atom_type_description
_atom_type_scat_dispersion_real
_atom_type_scat_dispersion_imag
_atom_type_scat_source
C C 0.0033 0.0016 ' International Tables Vol C Tables 4.2.6.8 and 6.1.1.4'
H H 0.0000 0.0000 ' International Tables Vol C Tables 4.2.6.8 and 6.1.1.4'
N N 0.0061 0.0033 ' International Tables Vol C Tables 4.2.6.8 and 6.1.1.4'
O O 0.0106 0.0060 ' International Tables Vol C Tables 4.2.6.8 and 6.1.1.4'
S S 0.1246 0.1234 ' International Tables Vol C Tables 4.2.6.8 and 6.1.1.4'

loop_
_geom_angle_atom_site_label_1
_geom_angle_atom_site_label_2
_geom_angle_atom_site_label_3
_geom_angle_site_symmetry_1
_geom_angle_site_symmetry_2
_geom_angle_site_symmetry_3
_geom_angle
_geom_angle_publ_flag
O3 S1 O4 . . . 119.23(9) no
O3 S1 N1 . . . 103.16(8) no
O3 S1 C8 . . . 109.55(10) no
O4 S1 N1 . . . 110.19(10) no
O4 S1 C8 . . . 107.48(9) no
N1 S1 C8 . . . 106.58(9) no
O9 S2 N2 . . . 109.83(9) no
O9 S2 C22 . . . 107.95(9) no
N2 S2 C22 . . . 106.44(8) no
O8 S2 C22 . . . 109.55(9) no
O8 S2 O9 . . . 119.89(9) no
O8 S2 N2 . . . 102.38(8) no
C11 O5 C14 . . . 119.0(2) no
C1 O2 HO1 . . . 108.8(17) no
C25 O10 C28 . . . 119.1(2) no
C15 O6 HO2 . . . 108.4(17) no
S1 N1 C5 . . . 127.10(13) no
C5 N1 HN1 . . . 116.8(17) no
S1 N1 HN1 . . . 115.1(17) no
S2 N2 C19 . . . 128.76(13) no
C19 N2 HN2 . . . 117.4(13) no
S2 N2 HN2 . . . 112.5(13) no
O1 C1 O2 . . . 122.80(16) no
O1 C1 C2 . . . 123.41(16) no
O2 C1 C2 . . . 113.78(15) no
C3 C2 C7 . . . 118.51(16) no
C1 C2 C7 . . . 120.31(16) no
C1 C2 C3 . . . 121.11(16) no
C2 C3 C4 . . . 121.04(16) no
C3 C4 C5 . . . 119.68(16) no
N1 C5 C6 . . . 116.62(15) no
N1 C5 C4 . . . 123.66(16) no
C4 C5 C6 . . . 119.72(16) no
C5 C6 C7 . . . 120.13(17) no
C2 C7 C6 . . . 120.92(17) no
C9 C8 C13 . . . 118.86(19) no
S1 C8 C13 . . . 120.45(16) no
S1 C8 C9 . . . 120.63(14) no
C8 C9 C10 . . . 120.45(19) no
C9 C10 C11 . . . 119.5(2) no
O5 C11 C10 . . . 124.7(2) no
C10 C11 C12 . . . 119.6(2) no
O5 C11 C12 . . . 115.7(2) no
C11 C12 C13 . . . 121.5(2) no
C8 C13 C12 . . . 120.0(2) no
C4 C3 H3 . . . 119.00 no
C2 C3 H3 . . . 120.00 no
C3 C4 H4 . . . 120.00 no
C5 C4 H4 . . . 120.00 no
C7 C6 H6 . . . 120.00 no
C5 C6 H6 . . . 120.00 no
C2 C7 H7 . . . 120.00 no
C6 C7 H7 . . . 120.00 no
C10 C9 H9 . . . 120.00 no
C8 C9 H9 . . . 120.00 no
C9 C10 H10 . . . 120.00 no
C11 C10 H10 . . . 120.00 no
C11 C12 H12 . . . 119.00 no
C13 C12 H12 . . . 119.00 no
C12 C13 H13 . . . 120.00 no
C8 C13 H13 . . . 120.00 no
H14A C14 H14C . . . 109.00 no
H14B C14 H14C . . . 109.00 no
O5 C14 H14A . . . 109.00 no
H14A C14 H14B . . . 109.00 no
O5 C14 H14B . . . 109.00 no
O5 C14 H14C . . . 110.00 no
O6 C15 O7 . . . 122.59(17) no
O6 C15 C16 . . . 117.04(16) no
O7 C15 C16 . . . 120.37(17) no
C15 C16 C21 . . . 117.72(16) no
C15 C16 C17 . . . 123.83(16) no
C17 C16 C21 . . . 118.44(16) no
C16 C17 C18 . . . 121.23(16) no
C17 C18 C19 . . . 119.35(16) no
C18 C19 C20 . . . 119.74(16) no
N2 C19 C18 . . . 124.27(16) no
N2 C19 C20 . . . 115.98(15) no
C19 C20 C21 . . . 120.06(16) no
C16 C21 C20 . . . 121.18(16) no
S2 C22 C23 . . . 118.99(14) no
S2 C22 C27 . . . 120.76(14) no
C23 C22 C27 . . . 120.24(17) no
C22 C23 C24 . . . 120.65(17) no
C23 C24 C25 . . . 119.21(18) no
O10 C25 C26 . . . 115.58(19) no
O10 C25 C24 . . . 124.20(19) no
C24 C25 C26 . . . 120.22(19) no
C25 C26 C27 . . . 120.38(18) no
C22 C27 C26 . . . 119.25(18) no
C16 C17 H17 . . . 119.00 no
C18 C17 H17 . . . 119.00 no
C17 C18 H18 . . . 120.00 no
C19 C18 H18 . . . 120.00 no
C19 C20 H20 . . . 120.00 no
C21 C20 H20 . . . 120.00 no
C16 C21 H21 . . . 119.00 no
C20 C21 H21 . . . 119.00 no
C22 C23 H23 . . . 120.00 no
C24 C23 H23 . . . 120.00 no
C23 C24 H24 . . . 120.00 no
C25 C24 H24 . . . 120.00 no
C25 C26 H26 . . . 120.00 no
C27 C26 H26 . . . 120.00 no
C22 C27 H27 . . . 120.00 no
C26 C27 H27 . . . 120.00 no
O10 C28 H28A . . . 109.00 no
O10 C28 H28B . . . 109.00 no
O10 C28 H28C . . . 110.00 no
H28A C28 H28B . . . 110.00 no
H28A C28 H28C . . . 109.00 no
H28B C28 H28C . . . 109.00 no

loop_
_geom_bond_atom_site_label_1
_geom_bond_atom_site_label_2
_geom_bond_site_symmetry_1
_geom_bond_site_symmetry_2
_geom_bond_distance
_geom_bond_publ_flag
S1 O3 . . 1.4395(15) no
S1 O4 . . 1.4242(16) no
S1 N1 . . 1.6249(17) no
S1 C8 . . 1.7475(19) no
S2 O8 . . 1.4385(15) no
S2 O9 . . 1.4245(16) no
S2 N2 . . 1.6279(17) no
S2 C22 . . 1.7476(19) no
O1 C1 . . 1.225(2) no
O2 C1 . . 1.303(2) no
O5 C11 . . 1.375(3) no
O5 C14 . . 1.401(4) no
O2 HO1 . . 0.807(19) no
O6 C15 . . 1.295(2) no
O7 C15 . . 1.223(2) no
O10 C25 . . 1.356(3) no
O10 C28 . . 1.409(4) no
O6 HO2 . . 0.815(18) no
N1 C5 . . 1.404(2) no
N1 HN1 . . 0.839(16) no
N2 C19 . . 1.398(2) no
N2 HN2 . . 0.818(18) no
C1 C2 . . 1.478(2) no
C2 C7 . . 1.397(3) no
C2 C3 . . 1.384(2) no
C3 C4 . . 1.383(2) no
C4 C5 . . 1.392(2) no
C5 C6 . . 1.385(2) no
C6 C7 . . 1.373(3) no
C8 C9 . . 1.382(3) no
C8 C13 . . 1.374(3) no
C9 C10 . . 1.394(3) no
C10 C11 . . 1.370(3) no
C11 C12 . . 1.358(4) no
C12 C13 . . 1.371(4) no
C3 H3 . . 0.9300 no
C4 H4 . . 0.9300 no
C6 H6 . . 0.9300 no
C7 H7 . . 0.9300 no
C9 H9 . . 0.9300 no
C10 H10 . . 0.9300 no
C12 H12 . . 0.9300 no
C13 H13 . . 0.9300 no
C14 H14A . . 0.9600 no
C14 H14B . . 0.9600 no
C14 H14C . . 0.9600 no
C15 C16 . . 1.474(2) no
C16 C21 . . 1.390(2) no
C16 C17 . . 1.385(2) no
C17 C18 . . 1.381(3) no
C18 C19 . . 1.393(2) no
C19 C20 . . 1.386(2) no
C20 C21 . . 1.368(3) no
C22 C27 . . 1.395(2) no
C22 C23 . . 1.378(3) no
C23 C24 . . 1.376(3) no
C24 C25 . . 1.391(3) no
C25 C26 . . 1.387(3) no
C26 C27 . . 1.373(3) no
C17 H17 . . 0.9300 no
C18 H18 . . 0.9300 no
C20 H20 . . 0.9300 no
C21 H21 . . 0.9300 no
C23 H23 . . 0.9300 no
C24 H24 . . 0.9300 no
C26 H26 . . 0.9300 no
C27 H27 . . 0.9300 no
C28 H28A . . 0.9600 no
C28 H28B . . 0.9600 no
C28 H28C . . 0.9600 no

loop_
_geom_hbond_atom_site_label_D
_geom_hbond_atom_site_label_H
_geom_hbond_atom_site_label_A
_geom_hbond_site_symmetry_A
_geom_hbond_distance_DH
_geom_hbond_distance_HA
_geom_hbond_distance_DA
_geom_hbond_angle_DHA
_geom_hbond_publ_flag
N1 HN1 O8 1_455 0.839(16) 2.305(17) 3.122(2) 165(2) yes
O2 HO1 O7 4_655 0.807(19) 1.782(19) 2.583(2) 172(2) yes
N2 HN2 O3 1_655 0.818(18) 2.145(17) 2.959(2) 173.1(19) yes
O6 HO2 O1 4_454 0.815(18) 2.023(19) 2.8338(19) 173(2) yes
C4 H4 O4 . 0.93 2.54 3.149(2) 123 yes
C7 H7 O2 . 0.93 2.39 2.709(2) 100 no
C9 H9 O7 . 0.93 2.32 3.224(3) 165 yes
C13 H13 O4 . 0.93 2.51 2.883(3) 105 no
C13 H13 O10 2_546 0.93 2.57 3.381(3) 146 yes
C14 H14A O8 4_454 0.96 2.42 3.370(3) 169 yes
C23 H23 O2 . 0.93 2.52 3.286(2) 140 yes
C26 H26 O1 2_656 0.93 2.57 3.197(2) 125 yes
C27 H27 O9 . 0.93 2.54 2.905(3) 104 no

loop_
_geom_torsion_atom_site_label_1
_geom_torsion_atom_site_label_2
_geom_torsion_atom_site_label_3
_geom_torsion_atom_site_label_4
_geom_torsion_site_symmetry_1
_geom_torsion_site_symmetry_2
_geom_torsion_site_symmetry_3
_geom_torsion_site_symmetry_4
_geom_torsion
_geom_torsion_publ_flag
O3 S1 N1 C5 . . . . -175.24(17) no
O4 S1 N1 C5 . . . . 56.43(19) no
C8 S1 N1 C5 . . . . -59.89(19) no
N1 S1 C8 C9 . . . . -56.08(18) no
O3 S1 C8 C9 . . . . 54.89(17) no
O4 S1 C8 C9 . . . . -174.20(15) no
N1 S1 C8 C13 . . . . 126.77(18) no
O3 S1 C8 C13 . . . . -122.27(18) no
O4 S1 C8 C13 . . . . 8.7(2) no
O8 S2 C22 C23 . . . . -46.00(17) no
O8 S2 C22 C27 . . . . 134.90(15) no
O9 S2 C22 C23 . . . . -178.14(14) no
N2 S2 C22 C23 . . . . 64.00(16) no
C22 S2 N2 C19 . . . . 61.60(18) no
O9 S2 C22 C27 . . . . 2.76(17) no
N2 S2 C22 C27 . . . . -115.10(15) no
O9 S2 N2 C19 . . . . -55.01(19) no
O8 S2 N2 C19 . . . . 176.56(16) no
C14 O5 C11 C10 . . . . 4.3(4) no
C14 O5 C11 C12 . . . . -175.8(3) no
C28 O10 C25 C24 . . . . -1.0(3) no
C28 O10 C25 C26 . . . . 178.7(2) no
S1 N1 C5 C4 . . . . -13.7(3) no
S1 N1 C5 C6 . . . . 166.56(15) no
S2 N2 C19 C20 . . . . -169.78(14) no
S2 N2 C19 C18 . . . . 11.7(3) no
O1 C1 C2 C7 . . . . -179.84(17) no
O2 C1 C2 C3 . . . . -175.85(17) no
O2 C1 C2 C7 . . . . 1.0(3) no
O1 C1 C2 C3 . . . . 3.4(3) no
C3 C2 C7 C6 . . . . -0.1(3) no
C1 C2 C3 C4 . . . . 176.70(17) no
C7 C2 C3 C4 . . . . -0.2(3) no
C1 C2 C7 C6 . . . . -177.01(17) no
C2 C3 C4 C5 . . . . 0.1(3) no
C3 C4 C5 C6 . . . . 0.2(3) no
C3 C4 C5 N1 . . . . -179.58(17) no
N1 C5 C6 C7 . . . . 179.32(18) no
C4 C5 C6 C7 . . . . -0.5(3) no
C5 C6 C7 C2 . . . . 0.4(3) no
S1 C8 C9 C10 . . . . -178.76(17) no
C13 C8 C9 C10 . . . . -1.6(3) no
S1 C8 C13 C12 . . . . 178.0(2) no
C9 C8 C13 C12 . . . . 0.7(4) no
C8 C9 C10 C11 . . . . 1.2(3) no
C9 C10 C11 O5 . . . . 180.0(2) no
C9 C10 C11 C12 . . . . 0.0(4) no
C10 C11 C12 C13 . . . . -0.8(5) no
O5 C11 C12 C13 . . . . 179.2(3) no
C11 C12 C13 C8 . . . . 0.5(4) no
O7 C15 C16 C17 . . . . -172.0(2) no
O6 C15 C16 C17 . . . . 8.0(3) no
O6 C15 C16 C21 . . . . -170.94(18) no
O7 C15 C16 C21 . . . . 9.0(3) no
C21 C16 C17 C18 . . . . -0.1(3) no
C17 C16 C21 C20 . . . . 0.4(3) no
C15 C16 C17 C18 . . . . -179.01(18) no
C15 C16 C21 C20 . . . . 179.36(18) no
C16 C17 C18 C19 . . . . -0.2(3) no
C17 C18 C19 C20 . . . . 0.1(3) no
C17 C18 C19 N2 . . . . 178.53(17) no
N2 C19 C20 C21 . . . . -178.38(17) no
C18 C19 C20 C21 . . . . 0.2(3) no
C19 C20 C21 C16 . . . . -0.4(3) no
S2 C22 C27 C26 . . . . 178.50(16) no
C23 C22 C27 C26 . . . . -0.6(3) no
S2 C22 C23 C24 . . . . -177.51(14) no
C27 C22 C23 C24 . . . . 1.6(3) no
C22 C23 C24 C25 . . . . -0.7(3) no
C23 C24 C25 C26 . . . . -1.1(3) no
C23 C24 C25 O10 . . . . 178.56(18) no
O10 C25 C26 C27 . . . . -177.6(2) no
C24 C25 C26 C27 . . . . 2.2(3) no
C25 C26 C27 C22 . . . . -1.3(3) no
